data_4033177
loop_
_publ_author_name
'Charris-Molina, Andr\'es'
'Castillo, Juan-Carlos'
'Mac\'ias, Mario'
'Portilla, Jaime'

_publ_section_title
;
 One-Step Synthesis of Fully Functionalized Pyrazolo[3,4-b]pyridines via
 Isobenzofuranone Ring Opening.
;
_journal_issue 23
_journal_name_full 'The Journal of organic chemistry'
_journal_page_first 12674
_journal_page_last 12681
_journal_paper_doi 10.1021/acs.joc.7b02471
_journal_volume 82
_journal_year 2017
_chemical_formula_moiety 'C26 H25 Cl N4 O4'
_chemical_formula_sum 'C26 H25 Cl N4 O4'
_chemical_formula_weight 492.95
_space_group_crystal_system monoclinic
_space_group_IT_number 14
_space_group_name_Hall '-P 2ybc'
_space_group_name_H-M_alt 'P 1 21/c 1'
_symmetry_space_group_name_Hall '-P 2ybc'
_symmetry_space_group_name_H-M 'P 1 21/c 1'
_atom_sites_solution_hydrogens geom
_atom_sites_solution_primary iterative
_atom_sites_solution_secondary difmap
_audit_creation_method SHELXL-2016/6
_audit_update_record
;
2017-08-11 # Formatted by publCIF

;
_cell_angle_alpha 90
_cell_angle_beta 98.12(3)
_cell_angle_gamma 90
_cell_formula_units_Z 4
_cell_length_a 7.0920(15)
_cell_length_b 34.990(8)
_cell_length_c 9.922(3)
_cell_measurement_reflns_used 2876
_cell_measurement_temperature 298(2)
_cell_measurement_theta_max 23.1090
_cell_measurement_theta_min 3.7900
_cell_volume 2437.5(11)
_computing_cell_refinement
;
CrysAlisPro, Agilent Technologies,
Version 1.171.37.35 (release 13-08-2014 CrysAlis171 .NET)
(compiled Aug 13 2014,18:06:01)
;
_computing_data_collection
;
CrysAlisPro, Agilent Technologies,
Version 1.171.37.35 (release 13-08-2014 CrysAlis171 .NET)
(compiled Aug 13 2014,18:06:01)
;
_computing_data_reduction
;
CrysAlisPro, Agilent Technologies,
Version 1.171.37.35 (release 13-08-2014 CrysAlis171 .NET)
(compiled Aug 13 2014,18:06:01)
;
_computing_molecular_graphics 'Mercury (Macrae et al., 2008)'
_computing_publication_material 'SHELXL-2014 (Sheldrick, 2015)'
_computing_structure_refinement 'SHELXL-2014 (Sheldrick, 2015)'
_computing_structure_solution 'Superflip (Palatinus & Chapuis, 2007)'
_diffrn_ambient_temperature 298(2)
_diffrn_detector 'CCD plate'
_diffrn_detector_area_resol_mean 5.3072
_diffrn_detector_type Atlas
_diffrn_measured_fraction_theta_full 0.998
_diffrn_measured_fraction_theta_max 0.990
_diffrn_measurement_device 'four-circle diffractometer'
_diffrn_measurement_device_type 'SuperNova, Dual, Cu at zero, Atlas'
_diffrn_measurement_method '\w scans'
_diffrn_radiation_type MoK\a
_diffrn_radiation_wavelength 0.71073
_diffrn_reflns_av_R_equivalents 0.1073
_diffrn_reflns_av_unetI/netI 0.0697
_diffrn_reflns_Laue_measured_fraction_full 0.998
_diffrn_reflns_Laue_measured_fraction_max 0.990
_diffrn_reflns_limit_h_max 8
_diffrn_reflns_limit_h_min -8
_diffrn_reflns_limit_k_max 42
_diffrn_reflns_limit_k_min -40
_diffrn_reflns_limit_l_max 12
_diffrn_reflns_limit_l_min -12
_diffrn_reflns_number 23890
_diffrn_reflns_point_group_measured_fraction_full 0.998
_diffrn_reflns_point_group_measured_fraction_max 0.990
_diffrn_reflns_theta_full 25.242
_diffrn_reflns_theta_max 25.680
_diffrn_reflns_theta_min 2.959
_diffrn_source 'SuperNova (Mo) X-ray Source'
_exptl_absorpt_coefficient_mu 0.197
_exptl_absorpt_correction_T_max 1.00000
_exptl_absorpt_correction_T_min 0.61091
_exptl_absorpt_correction_type multi-scan
_exptl_absorpt_process_details
;
CrysAlisPro, Agilent Technologies,
Version 1.171.37.35 (release 13-08-2014 CrysAlis171 .NET)
(compiled Aug 13 2014,18:06:01)
Empirical absorption correction using spherical harmonics,
 implemented in SCALE3 ABSPACK scaling algorithm.
;
_exptl_crystal_colour colorless
_exptl_crystal_density_diffrn 1.343
_exptl_crystal_density_method 'not measured'
_exptl_crystal_description parallelepiped
_exptl_crystal_F_000 1032
_exptl_crystal_size_max 0.252
_exptl_crystal_size_mid 0.160
_exptl_crystal_size_min 0.075
_refine_diff_density_max 0.529
_refine_diff_density_min -0.484
_refine_diff_density_rms 0.082
_refine_ls_extinction_coef 0.014(3)
_refine_ls_extinction_expression Fc^*^=kFc[1+0.001xFc^2^\l^3^/sin(2\q)]^-1/4^
_refine_ls_extinction_method 'SHELXL-2016/6 (Sheldrick 2016)'
_refine_ls_goodness_of_fit_ref 1.027
_refine_ls_hydrogen_treatment constr
_refine_ls_matrix_type full
_refine_ls_number_parameters 323
_refine_ls_number_reflns 4581
_refine_ls_number_restraints 15
_refine_ls_restrained_S_all 1.037
_refine_ls_R_factor_all 0.1180
_refine_ls_R_factor_gt 0.0906
_refine_ls_shift/su_max 0.000
_refine_ls_shift/su_mean 0.000
_refine_ls_structure_factor_coef Fsqd
_refine_ls_weighting_details 'w=1/[\s^2^(Fo^2^)+(0.1258P)^2^+2.6721P] where P=(Fo^2^+2Fc^2^)/3'
_refine_ls_weighting_scheme calc
_refine_ls_wR_factor_gt 0.2330
_refine_ls_wR_factor_ref 0.2541
_reflns_Friedel_coverage 0.000
_reflns_number_gt 3196
_reflns_number_total 4581
_reflns_threshold_expression 'I > 2\s(I)'
_cod_data_source_file jo7b02471_si_002.cif
_cod_data_source_block shelxs3_compound_4b
_cod_depositor_comments 'Adding full bibliography for 4033175--4033179.cif.'
_cod_database_code 4033177
_publcif_datablock.id {978b4678-9ac5-405c-8adc-5e8ef85c21fc}

_shelx_shelxl_version_number 2016/6
_shelx_space_group_comment
;
The symmetry employed for this shelxl refinement is uniquely defined
by the following loop, which should always be used as a source of
symmetry information in preference to the above space-group names.
They are only intended as comments.
;
_shelx_estimated_absorpt_t_min 0.952
_shelx_estimated_absorpt_t_max 0.985
_publcif_info_exptl_table_max_cols 4
_publcif_info_exptl_table_use_headnotes n

loop_
_space_group_symop_operation_xyz
'x, y, z'
'x, -y+1/2, z+1/2'
'-x, -y, -z'
'-x, y-1/2, -z-1/2'

loop_
_atom_site_label
_atom_site_type_symbol
_atom_site_fract_x
_atom_site_fract_y
_atom_site_fract_z
_atom_site_U_iso_or_equiv
_atom_site_adp_type
_atom_site_occupancy
_atom_site_site_symmetry_order
_atom_site_calc_flag
_atom_site_refinement_flags_posn
_atom_site_refinement_flags_adp
Cl1 Cl 0.83861(17) 0.53623(4) 0.58828(17) 0.0803(5) Uani 1 1 d . .
C2 C 0.6213(6) 0.56030(12) 0.5689(5) 0.0519(11) Uani 1 1 d . .
C3 C 0.4879(7) 0.55244(13) 0.4591(5) 0.0597(12) Uani 1 1 d . .
H3 H 0.512441 0.533557 0.397990 0.072 Uiso 1 1 calc R U
C4 C 0.3159(6) 0.57216(13) 0.4371(5) 0.0539(11) Uani 1 1 d . .
H4 H 0.226817 0.567079 0.361113 0.065 Uiso 1 1 calc R U
C5 C 0.2802(5) 0.59991(10) 0.5324(4) 0.0394(9) Uani 1 1 d . .
N6 N 0.1079(4) 0.62106(9) 0.5077(3) 0.0400(7) Uani 1 1 d . .
N7 N 0.0010(5) 0.61880(9) 0.3800(3) 0.0464(8) Uani 1 1 d . .
C8 C -0.1536(5) 0.63967(11) 0.3812(4) 0.0443(9) Uani 1 1 d . .
C9 C -0.1521(5) 0.65665(10) 0.5128(4) 0.0363(8) Uani 1 1 d . .
C10 C 0.0177(5) 0.64409(9) 0.5908(4) 0.0349(8) Uani 1 1 d . .
N11 N 0.0823(4) 0.65335(8) 0.7199(3) 0.0365(7) Uani 1 1 d . .
C12 C -0.0372(5) 0.67521(10) 0.7799(4) 0.0358(8) Uani 1 1 d . .
C13 C 0.0365(5) 0.68823(10) 0.9202(4) 0.0354(8) Uani 1 1 d . .
C14 C 0.1140(5) 0.66266(11) 1.0227(4) 0.0375(8) Uani 1 1 d . .
C15 C 0.1936(5) 0.67702(12) 1.1492(4) 0.0447(9) Uani 1 1 d . .
H15 H 0.245837 0.660232 1.217094 0.054 Uiso 1 1 calc R U
C16 C 0.1960(6) 0.71576(13) 1.1751(5) 0.0530(11) Uani 1 1 d . .
H16 H 0.249963 0.724934 1.259771 0.064 Uiso 1 1 calc R U
C17 C 0.1178(6) 0.74109(12) 1.0746(5) 0.0539(11) Uani 1 1 d . .
H17 H 0.117315 0.767192 1.092293 0.065 Uiso 1 1 calc R U
C18 C 0.0405(5) 0.72724(11) 0.9482(5) 0.0447(9) Uani 1 1 d . .
H18 H -0.009712 0.744303 0.880606 0.054 Uiso 1 1 calc R U
C19 C 0.1018(5) 0.62057(11) 1.0041(4) 0.0413(9) Uani 1 1 d . .
O20 O 0.2547(5) 0.60269(8) 1.0651(4) 0.0671(10) Uani 1 1 d . .
H20 H 0.236570 0.579549 1.061405 0.101 Uiso 1 1 calc R U
O21 O -0.0372(4) 0.60417(8) 0.9455(3) 0.0551(8) Uani 1 1 d . .
C22 C -0.2181(5) 0.68811(10) 0.7127(4) 0.0378(8) Uani 1 1 d . .
C23 C -0.2770(5) 0.67957(10) 0.5764(4) 0.0376(8) Uani 1 1 d . .
C24 C -0.4665(6) 0.69229(12) 0.5001(4) 0.0505(10) Uani 1 1 d . .
H24A H -0.545075 0.702056 0.563491 0.076 Uiso 1 1 calc R U
H24B H -0.528863 0.670925 0.452080 0.076 Uiso 1 1 calc R U
H24C H -0.445912 0.711954 0.436311 0.076 Uiso 1 1 calc R U
C25 C -0.3462(6) 0.71102(12) 0.7915(4) 0.0482(10) Uani 1 1 d . .
O26 O -0.3941(5) 0.74303(10) 0.7546(4) 0.0758(11) Uani 1 1 d . .
C27 C -0.4172(7) 0.69217(16) 0.9092(5) 0.0693(14) Uani 1 1 d . .
H27A H -0.421825 0.710504 0.980627 0.104 Uiso 1 1 calc R U
H27B H -0.332860 0.671690 0.942016 0.104 Uiso 1 1 calc R U
H27C H -0.542497 0.682146 0.880854 0.104 Uiso 1 1 calc R U
C28 C -0.2929(7) 0.64352(14) 0.2557(5) 0.0646(13) Uani 1 1 d . .
H28A H -0.316761 0.670105 0.236377 0.097 Uiso 1 1 calc R U
H28B H -0.409757 0.631105 0.268421 0.097 Uiso 1 1 calc R U
H28C H -0.242277 0.631837 0.180868 0.097 Uiso 1 1 calc R U
C29 C 0.4143(5) 0.60680(11) 0.6463(4) 0.0447(9) Uani 1 1 d . .
H29 H 0.388999 0.624642 0.710844 0.054 Uiso 1 1 calc R U
C30 C 0.5865(6) 0.58706(12) 0.6637(5) 0.0501(10) Uani 1 1 d . .
H30 H 0.677214 0.591935 0.738952 0.060 Uiso 1 1 calc R U
O31 O 0.2452(6) 0.52862(10) 1.1032(4) 0.0799(11) Uani 1 1 d . .
C32 C 0.2323(7) 0.49839(14) 1.0400(6) 0.0648(13) Uani 1 1 d . .
H32 H 0.209258 0.476493 1.088243 0.078 Uiso 1 1 calc R U
N33 N 0.2478(7) 0.49404(12) 0.9108(5) 0.0747(9) Uani 1 1 d . U
C34 C 0.2865(9) 0.52698(15) 0.8283(6) 0.0790(11) Uani 1 1 d . U
H34A H 0.300937 0.518581 0.738231 0.119 Uiso 1 1 calc R U
H34B H 0.401554 0.539284 0.869074 0.119 Uiso 1 1 calc R U
H34C H 0.182397 0.544692 0.823467 0.119 Uiso 1 1 calc R U
C35 C 0.2278(9) 0.45702(15) 0.8461(7) 0.0825(11) Uani 1 1 d . U
H35A H 0.342048 0.450972 0.808977 0.124 Uiso 1 1 calc R U
H35B H 0.121804 0.457452 0.774343 0.124 Uiso 1 1 calc R U
H35C H 0.206266 0.438022 0.912088 0.124 Uiso 1 1 calc R U

loop_
_atom_site_aniso_label
_atom_site_aniso_U_11
_atom_site_aniso_U_22
_atom_site_aniso_U_33
_atom_site_aniso_U_23
_atom_site_aniso_U_13
_atom_site_aniso_U_12
Cl1 0.0501(7) 0.0891(10) 0.1026(12) 0.0058(7) 0.0137(7) 0.0258(6)
C2 0.039(2) 0.056(2) 0.063(3) 0.009(2) 0.015(2) 0.0071(18)
C3 0.057(3) 0.063(3) 0.062(3) -0.009(2) 0.016(2) 0.015(2)
C4 0.048(2) 0.067(3) 0.046(3) -0.008(2) 0.005(2) 0.011(2)
C5 0.0340(19) 0.042(2) 0.042(2) 0.0026(16) 0.0065(16) 0.0006(15)
N6 0.0356(16) 0.0516(18) 0.0320(18) -0.0030(13) 0.0019(13) 0.0048(13)
N7 0.0463(19) 0.060(2) 0.0322(18) -0.0031(14) 0.0033(15) 0.0057(15)
C8 0.042(2) 0.051(2) 0.038(2) -0.0009(16) -0.0002(17) 0.0020(17)
C9 0.0360(18) 0.0401(19) 0.032(2) 0.0035(14) 0.0017(15) 0.0013(15)
C10 0.0338(17) 0.0397(19) 0.031(2) -0.0007(14) 0.0047(15) -0.0011(14)
N11 0.0344(15) 0.0438(17) 0.0311(17) -0.0003(12) 0.0033(13) 0.0024(12)
C12 0.0359(18) 0.0373(18) 0.034(2) 0.0010(14) 0.0027(15) 0.0004(14)
C13 0.0232(16) 0.047(2) 0.036(2) -0.0028(15) 0.0056(15) 0.0016(14)
C14 0.0266(16) 0.052(2) 0.033(2) -0.0019(15) 0.0034(15) 0.0003(15)
C15 0.0323(19) 0.060(2) 0.039(2) -0.0025(17) -0.0037(16) 0.0024(17)
C16 0.036(2) 0.078(3) 0.043(3) -0.020(2) -0.0033(18) -0.0038(19)
C17 0.044(2) 0.053(2) 0.065(3) -0.019(2) 0.008(2) -0.0018(19)
C18 0.038(2) 0.044(2) 0.052(3) -0.0010(17) 0.0053(18) 0.0001(16)
C19 0.0318(18) 0.055(2) 0.035(2) 0.0027(16) -0.0008(16) 0.0007(16)
O20 0.0563(19) 0.0542(18) 0.082(3) -0.0002(17) -0.0201(17) 0.0119(14)
O21 0.0515(17) 0.0544(17) 0.056(2) 0.0023(13) -0.0037(15) -0.0095(13)
C22 0.0302(17) 0.043(2) 0.040(2) 0.0033(15) 0.0024(15) 0.0037(14)
C23 0.0330(18) 0.0395(19) 0.040(2) 0.0056(15) 0.0037(16) -0.0003(15)
C24 0.042(2) 0.061(3) 0.046(3) 0.0058(18) -0.0025(19) 0.0088(18)
C25 0.036(2) 0.063(3) 0.044(2) -0.0076(19) -0.0009(17) 0.0110(18)
O26 0.084(2) 0.079(2) 0.064(2) -0.0022(17) 0.0080(19) 0.0400(19)
C27 0.054(3) 0.099(4) 0.061(3) -0.008(3) 0.026(2) -0.003(2)
C28 0.066(3) 0.083(3) 0.041(3) -0.008(2) -0.008(2) 0.013(2)
C29 0.039(2) 0.049(2) 0.045(2) -0.0023(17) 0.0028(18) 0.0018(16)
C30 0.037(2) 0.060(3) 0.051(3) 0.0052(19) 0.0008(18) 0.0023(18)
O31 0.107(3) 0.059(2) 0.072(3) 0.0017(17) 0.006(2) 0.0135(19)
C32 0.064(3) 0.054(3) 0.078(4) 0.012(2) 0.016(3) 0.007(2)
N33 0.079(2) 0.0672(18) 0.084(2) -0.0006(15) 0.0318(18) -0.0089(16)
C34 0.084(2) 0.0733(19) 0.085(3) 0.0067(17) 0.028(2) -0.0054(19)
C35 0.088(3) 0.0734(18) 0.091(3) -0.0081(17) 0.032(2) -0.013(2)

loop_
_atom_type_symbol
_atom_type_description
_atom_type_scat_dispersion_real
_atom_type_scat_dispersion_imag
_atom_type_scat_source
C C 0.0033 0.0016 'International Tables Vol C Tables 4.2.6.8 and 6.1.1.4'
H H 0.0000 0.0000 'International Tables Vol C Tables 4.2.6.8 and 6.1.1.4'
N N 0.0061 0.0033 'International Tables Vol C Tables 4.2.6.8 and 6.1.1.4'
O O 0.0106 0.0060 'International Tables Vol C Tables 4.2.6.8 and 6.1.1.4'
Cl Cl 0.1484 0.1585 'International Tables Vol C Tables 4.2.6.8 and 6.1.1.4'

loop_
_geom_angle_atom_site_label_1
_geom_angle_atom_site_label_2
_geom_angle_atom_site_label_3
_geom_angle
C3 C2 C30 120.8(4)
C3 C2 Cl1 119.5(3)
C30 C2 Cl1 119.7(4)
C2 C3 C4 121.2(4)
C2 C3 H3 119.4
C4 C3 H3 119.4
C3 C4 C5 118.4(4)
C3 C4 H4 120.8
C5 C4 H4 120.8
C29 C5 C4 119.9(4)
C29 C5 N6 121.5(3)
C4 C5 N6 118.5(4)
C10 N6 N7 110.0(3)
C10 N6 C5 131.6(3)
N7 N6 C5 118.4(3)
C8 N7 N6 108.0(3)
N7 C8 C9 109.8(3)
N7 C8 C28 119.9(4)
C9 C8 C28 130.2(4)
C10 C9 C23 118.4(3)
C10 C9 C8 105.5(3)
C23 C9 C8 136.1(3)
N11 C10 N6 126.3(3)
N11 C10 C9 127.0(3)
N6 C10 C9 106.7(3)
C10 N11 C12 114.2(3)
N11 C12 C22 123.6(3)
N11 C12 C13 115.4(3)
C22 C12 C13 120.8(3)
C18 C13 C14 119.0(4)
C18 C13 C12 118.8(3)
C14 C13 C12 122.1(3)
C15 C14 C13 119.2(4)
C15 C14 C19 118.5(3)
C13 C14 C19 122.1(3)
C16 C15 C14 120.9(4)
C16 C15 H15 119.5
C14 C15 H15 119.5
C15 C16 C17 120.0(4)
C15 C16 H16 120.0
C17 C16 H16 120.0
C18 C17 C16 119.6(4)
C18 C17 H17 120.2
C16 C17 H17 120.2
C17 C18 C13 121.2(4)
C17 C18 H18 119.4
C13 C18 H18 119.4
O21 C19 O20 123.6(4)
O21 C19 C14 123.8(3)
O20 C19 C14 112.5(3)
C19 O20 H20 109.5
C23 C22 C12 120.7(3)
C23 C22 C25 119.8(3)
C12 C22 C25 119.4(3)
C22 C23 C9 115.9(3)
C22 C23 C24 123.2(3)
C9 C23 C24 120.9(3)
C23 C24 H24A 109.5
C23 C24 H24B 109.5
H24A C24 H24B 109.5
C23 C24 H24C 109.5
H24A C24 H24C 109.5
H24B C24 H24C 109.5
O26 C25 C27 122.4(4)
O26 C25 C22 119.8(4)
C27 C25 C22 117.7(4)
C25 C27 H27A 109.5
C25 C27 H27B 109.5
H27A C27 H27B 109.5
C25 C27 H27C 109.5
H27A C27 H27C 109.5
H27B C27 H27C 109.5
C8 C28 H28A 109.5
C8 C28 H28B 109.5
H28A C28 H28B 109.5
C8 C28 H28C 109.5
H28A C28 H28C 109.5
H28B C28 H28C 109.5
C5 C29 C30 120.1(4)
C5 C29 H29 119.9
C30 C29 H29 119.9
C2 C30 C29 119.5(4)
C2 C30 H30 120.2
C29 C30 H30 120.2
O31 C32 N33 126.1(5)
O31 C32 H32 116.9
N33 C32 H32 116.9
C32 N33 C35 121.5(5)
C32 N33 C34 120.3(5)
C35 N33 C34 118.2(5)
N33 C34 H34A 109.5
N33 C34 H34B 109.5
H34A C34 H34B 109.5
N33 C34 H34C 109.5
H34A C34 H34C 109.5
H34B C34 H34C 109.5
N33 C35 H35A 109.5
N33 C35 H35B 109.5
H35A C35 H35B 109.5
N33 C35 H35C 109.5
H35A C35 H35C 109.5
H35B C35 H35C 109.5

loop_
_geom_bond_atom_site_label_1
_geom_bond_atom_site_label_2
_geom_bond_distance
Cl1 C2 1.743(4)
C2 C3 1.366(7)
C2 C30 1.374(6)
C3 C4 1.392(6)
C3 H3 0.9300
C4 C5 1.403(6)
C4 H4 0.9300
C5 C29 1.391(6)
C5 N6 1.420(5)
N6 C10 1.374(5)
N6 N7 1.384(4)
N7 C8 1.319(5)
C8 C9 1.433(5)
C8 C28 1.483(6)
C9 C10 1.407(5)
C9 C23 1.409(5)
C10 N11 1.338(5)
N11 C12 1.342(5)
C12 C22 1.433(5)
C12 C13 1.488(5)
C13 C18 1.392(5)
C13 C14 1.407(5)
C14 C15 1.395(5)
C14 C19 1.485(5)
C15 C16 1.379(6)
C15 H15 0.9300
C16 C17 1.389(7)
C16 H16 0.9300
C17 C18 1.384(6)
C17 H17 0.9300
C18 H18 0.9300
C19 O21 1.216(5)
C19 O20 1.322(5)
O20 H20 0.8200
C22 C23 1.390(5)
C22 C25 1.510(5)
C23 C24 1.513(5)
C24 H24A 0.9600
C24 H24B 0.9600
C24 H24C 0.9600
C25 O26 1.212(5)
C25 C27 1.489(7)
C27 H27A 0.9600
C27 H27B 0.9600
C27 H27C 0.9600
C28 H28A 0.9600
C28 H28B 0.9600
C28 H28C 0.9600
C29 C30 1.392(6)
C29 H29 0.9300
C30 H30 0.9300
O31 C32 1.227(6)
C32 N33 1.310(7)
C32 H32 0.9300
N33 C35 1.444(7)
N33 C34 1.462(7)
C34 H34A 0.9600
C34 H34B 0.9600
C34 H34C 0.9600
C35 H35A 0.9600
C35 H35B 0.9600
C35 H35C 0.9600

loop_
_geom_hbond_atom_site_label_D
_geom_hbond_atom_site_label_H
_geom_hbond_atom_site_label_A
_geom_hbond_distance_DH
_geom_hbond_distance_HA
_geom_hbond_distance_DA
_geom_hbond_angle_DHA
_geom_hbond_site_symmetry_A
C29 H29 N11 0.93 2.41 3.036(5) 124.7 .
O20 H20 O31 0.82 1.83 2.622(5) 162.2 .
C35 H35C O21 0.96 2.47 3.387(7) 160.3 3_567
C24 H24C O26 0.96 2.46 3.417(6) 174.0 2_564
C17 H17 Cg2 0.93 2.88 3.704(5) 148.0 2_565

loop_
_geom_torsion_atom_site_label_1
_geom_torsion_atom_site_label_2
_geom_torsion_atom_site_label_3
_geom_torsion_atom_site_label_4
_geom_torsion
C30 C2 C3 C4 2.4(7)
Cl1 C2 C3 C4 -177.3(4)
C2 C3 C4 C5 -1.5(7)
C3 C4 C5 C29 -0.7(6)
C3 C4 C5 N6 177.7(4)
C29 C5 N6 C10 -15.7(6)
C4 C5 N6 C10 165.9(4)
C29 C5 N6 N7 166.1(3)
C4 C5 N6 N7 -12.3(5)
C10 N6 N7 C8 -0.2(4)
C5 N6 N7 C8 178.3(3)
N6 N7 C8 C9 0.1(4)
N6 N7 C8 C28 178.1(4)
N7 C8 C9 C10 0.0(4)
C28 C8 C9 C10 -177.8(4)
N7 C8 C9 C23 -176.5(4)
C28 C8 C9 C23 5.7(8)
N7 N6 C10 N11 -178.4(3)
C5 N6 C10 N11 3.4(6)
N7 N6 C10 C9 0.2(4)
C5 N6 C10 C9 -178.1(3)
C23 C9 C10 N11 -4.3(5)
C8 C9 C10 N11 178.4(3)
C23 C9 C10 N6 177.2(3)
C8 C9 C10 N6 -0.1(4)
N6 C10 N11 C12 -177.6(3)
C9 C10 N11 C12 4.1(5)
C10 N11 C12 C22 -0.6(5)
C10 N11 C12 C13 -175.9(3)
N11 C12 C13 C18 124.1(3)
C22 C12 C13 C18 -51.3(5)
N11 C12 C13 C14 -51.5(4)
C22 C12 C13 C14 133.1(4)
C18 C13 C14 C15 -0.4(5)
C12 C13 C14 C15 175.2(3)
C18 C13 C14 C19 175.3(3)
C12 C13 C14 C19 -9.1(5)
C13 C14 C15 C16 0.5(5)
C19 C14 C15 C16 -175.3(3)
C14 C15 C16 C17 0.2(6)
C15 C16 C17 C18 -1.0(6)
C16 C17 C18 C13 1.2(6)
C14 C13 C18 C17 -0.4(5)
C12 C13 C18 C17 -176.2(4)
C15 C14 C19 O21 136.8(4)
C13 C14 C19 O21 -38.8(5)
C15 C14 C19 O20 -39.5(5)
C13 C14 C19 O20 144.8(4)
N11 C12 C22 C23 -2.6(5)
C13 C12 C22 C23 172.4(3)
N11 C12 C22 C25 177.0(3)
C13 C12 C22 C25 -7.9(5)
C12 C22 C23 C9 2.4(5)
C25 C22 C23 C9 -177.3(3)
C12 C22 C23 C24 179.8(3)
C25 C22 C23 C24 0.2(5)
C10 C9 C23 C22 0.7(5)
C8 C9 C23 C22 176.9(4)
C10 C9 C23 C24 -176.8(3)
C8 C9 C23 C24 -0.6(7)
C23 C22 C25 O26 -60.0(5)
C12 C22 C25 O26 120.3(4)
C23 C22 C25 C27 116.9(4)
C12 C22 C25 C27 -62.7(5)
C4 C5 C29 C30 1.9(6)
N6 C5 C29 C30 -176.4(3)
C3 C2 C30 C29 -1.1(7)
Cl1 C2 C30 C29 178.6(3)
C5 C29 C30 C2 -1.1(6)
O31 C32 N33 C35 -179.3(5)
O31 C32 N33 C34 0.8(9)

loop_
_publcif_info_datablock.id
_publcif_info_datablock.publ_exptl
_publcif_info_datablock.publ_geom
_publcif_info_datablock.structure
{978b4678-9ac5-405c-8adc-5e8ef85c21fc} y y y

loop_
_publcif_info_exptl_table_extra_item
sin_theta_over_lambda_max

loop_
_publcif_info_cif.paper_type
EE

loop_
_publcif_info_tables.block_id
_publcif_info_tables.reference_item
{978b4678-9ac5-405c-8adc-5e8ef85c21fc} '_publcif_info_datablock.publ_exptl'
{978b4678-9ac5-405c-8adc-5e8ef85c21fc} '_geom_hbond_atom_site_label_D'
